data_4309498
loop_
_publ_author_name
'Zheng-Hua Zhang'
'Taka-aki Okamura'
'Yasuchika Hasegawa'
'Hiroyuki Kawaguchi'
'Ling-Yan Kong'
'Wei-Yin Sun'
'Norikazu Ueyama'

_publ_section_title
;
Syntheses, Structures, and Luminescent and Magnetic Properties of Novel
Three-Dimensional Lanthanide Complexes with 1,3,5-Benzenetriacetate
;
_journal_name_full 'Inorganic Chemistry'
_journal_page_first 6219
_journal_page_last 6227
_journal_paper_doi 10.1021/ic050453a
_journal_volume 44
_journal_year 2005
_chemical_formula_moiety 'C12 H13.62 O8.31 Tb '
_chemical_formula_sum 'C12 H13.31 O8.31 Tb'
_chemical_formula_weight 449.43
_chemical_name_systematic
; 
[Tb(bta)(H2O)]n-1.31n(H2O) 
;
_space_group_IT_number 2
_symmetry_cell_setting triclinic
_symmetry_Int_Tables_number 2
_symmetry_space_group_name_Hall '-P 1'
_symmetry_space_group_name_H-M 'P -1'
_atom_sites_solution_hydrogens geom
_atom_sites_solution_primary direct
_atom_sites_solution_secondary difmap
_audit_creation_method SHELXL-97
_cell_angle_alpha 106.54(3)
_cell_angle_beta 105.28(3)
_cell_angle_gamma 100.62(3)
_cell_formula_units_Z 2
_cell_length_a 7.673(3)
_cell_length_b 9.661(3)
_cell_length_c 10.533(4)
_cell_measurement_reflns_used 6486
_cell_measurement_temperature 200
_cell_measurement_theta_max 27.7
_cell_measurement_theta_min 3.1
_cell_volume 693.1(5)
_computing_structure_refinement 'SHELXL-97 (Sheldrick, 1997)'
_computing_structure_solution 'SHELXS-86 (Sheldrick, 1985)'
_diffrn_ambient_temperature 200
_diffrn_detector_area_resol_mean 10.00
_diffrn_measured_fraction_theta_full 0.991
_diffrn_measured_fraction_theta_max 0.991
_diffrn_measurement_device_type 'Rigaku RAXIS-RAPID Imaging Plate'
_diffrn_measurement_method \w
_diffrn_radiation_monochromator graphite
_diffrn_radiation_source 'fine-focus sealed tube'
_diffrn_radiation_type MoK\a
_diffrn_radiation_wavelength 0.71075
_diffrn_reflns_av_R_equivalents 0.0432
_diffrn_reflns_av_sigmaI/netI 0.0500
_diffrn_reflns_limit_h_max 9
_diffrn_reflns_limit_h_min -9
_diffrn_reflns_limit_k_max 12
_diffrn_reflns_limit_k_min -12
_diffrn_reflns_limit_l_max 13
_diffrn_reflns_limit_l_min -13
_diffrn_reflns_number 6871
_diffrn_reflns_theta_full 27.48
_diffrn_reflns_theta_max 27.48
_diffrn_reflns_theta_min 3.13
_exptl_absorpt_coefficient_mu 5.142
_exptl_absorpt_correction_T_max 0.774
_exptl_absorpt_correction_T_min 0.457
_exptl_absorpt_correction_type multi-scan
_exptl_absorpt_process_details '(Higashi, 1995)'
_exptl_crystal_colour colorless
_exptl_crystal_density_diffrn 2.154
_exptl_crystal_density_method 'not measured'
_exptl_crystal_description platelet
_exptl_crystal_F_000 434
_exptl_crystal_size_max 0.100
_exptl_crystal_size_mid 0.100
_exptl_crystal_size_min 0.050
_refine_diff_density_max 0.805
_refine_diff_density_min -0.954
_refine_diff_density_rms 0.147
_refine_ls_extinction_method none
_refine_ls_goodness_of_fit_ref 0.980
_refine_ls_hydrogen_treatment mixed
_refine_ls_matrix_type full
_refine_ls_number_parameters 200
_refine_ls_number_reflns 3148
_refine_ls_number_restraints 0
_refine_ls_restrained_S_all 0.980
_refine_ls_R_factor_all 0.0289
_refine_ls_R_factor_gt 0.0245
_refine_ls_shift/su_max 0.001
_refine_ls_shift/su_mean 0.000
_refine_ls_structure_factor_coef Fsqd
_refine_ls_weighting_details 'calc w=1/[\s^2^(Fo^2^)+(0.0262P)^2^+0.0000P] where P=(Fo^2^+2Fc^2^)/3'
_refine_ls_weighting_scheme calc
_refine_ls_wR_factor_gt 0.0537
_refine_ls_wR_factor_ref 0.0542
_reflns_number_gt 2810
_reflns_number_total 3148
_reflns_threshold_expression >2sigma(I)
_cod_data_source_file ic050453asi20050525_093545_4.cif
_cod_data_source_block 4
_cod_original_cell_volume 693.0(4)
_cod_original_sg_symbol_H-M 'P -1 '
_cod_database_code 4309498

loop_
_symmetry_equiv_pos_as_xyz
'x, y, z'
'-x, -y, -z'

loop_
_atom_site_label
_atom_site_type_symbol
_atom_site_fract_x
_atom_site_fract_y
_atom_site_fract_z
_atom_site_U_iso_or_equiv
_atom_site_adp_type
_atom_site_occupancy
_atom_site_symmetry_multiplicity
_atom_site_calc_flag
_atom_site_refinement_flags
_atom_site_disorder_assembly
_atom_site_disorder_group
Tb1 Tb 0.24673(2) 0.032355(19) 0.451129(18) 0.01401(6) Uani 1 1 d . . .
O1 O 0.4121(4) 0.2985(3) 0.5569(3) 0.0244(6) Uani 1 1 d . . .
O2 O 0.4010(4) -0.1570(3) 0.4164(3) 0.0210(6) Uani 1 1 d . . .
O3 O 0.3937(4) 0.0669(3) 0.2892(3) 0.0202(5) Uani 1 1 d . . .
O4 O 0.3158(4) -0.0395(3) 0.6570(3) 0.0254(6) Uani 1 1 d . . .
O5 O 0.0652(4) 0.1387(3) 0.5963(3) 0.0189(5) Uani 1 1 d . . .
O6 O 0.0429(4) -0.1691(3) 0.2280(3) 0.0255(6) Uani 1 1 d . . .
O7 O 0.0394(4) 0.1434(3) 0.3225(3) 0.0271(6) Uani 1 1 d . . .
O8 O 0.9247(6) 0.1299(4) 0.0338(4) 0.0486(9) Uani 1 1 d . . .
O9 O 0.140(3) 0.4610(17) 0.5515(19) 0.078(7) Uani 0.311(17) 1 d P . .
C1 C 0.6909(5) 0.5411(4) 0.7940(4) 0.0176(7) Uani 1 1 d . . .
C2 C 0.5811(5) 0.6301(4) 0.7506(4) 0.0184(7) Uani 1 1 d . . .
H1 H 0.5470 0.6250 0.6555 0.022 Uiso 1 1 calc R . .
C3 C 0.5214(5) 0.7261(4) 0.8449(4) 0.0197(7) Uani 1 1 d . . .
C4 C 0.5762(6) 0.7354(4) 0.9842(4) 0.0222(8) Uani 1 1 d . . .
H2 H 0.5372 0.8018 1.0495 0.027 Uiso 1 1 calc R . .
C5 C 0.6886(5) 0.6480(4) 1.0300(4) 0.0215(8) Uani 1 1 d . . .
C6 C 0.7423(5) 0.5510(4) 0.9337(4) 0.0204(8) Uani 1 1 d . . .
H3 H 0.8159 0.4898 0.9634 0.024 Uiso 1 1 calc R . .
C11 C 0.7390(6) 0.4267(4) 0.6870(5) 0.0255(9) Uani 1 1 d . . .
H4 H 0.8481 0.3981 0.7358 0.031 Uiso 1 1 calc R . .
H5 H 0.7751 0.4723 0.6213 0.031 Uiso 1 1 calc R . .
C12 C 0.5739(5) 0.2870(4) 0.6046(4) 0.0188(7) Uani 1 1 d . . .
C31 C 0.3869(6) 0.8113(5) 0.7960(5) 0.0278(9) Uani 1 1 d . . .
H6 H 0.3674 0.8762 0.8796 0.033 Uiso 1 1 calc R . .
H7 H 0.2641 0.7374 0.7357 0.033 Uiso 1 1 calc R . .
C32 C 0.5563(5) 0.0908(4) 0.2845(4) 0.0180(7) Uani 1 1 d . . .
C51 C 0.7447(6) 0.6621(5) 1.1822(4) 0.0307(10) Uani 1 1 d . . .
H8 H 0.7709 0.5678 1.1903 0.037 Uiso 1 1 calc R . .
H9 H 0.6380 0.6749 1.2162 0.037 Uiso 1 1 calc R . .
C52 C -0.0845(5) -0.2077(4) 0.2749(4) 0.0189(7) Uani 1 1 d . . .

loop_
_atom_site_aniso_label
_atom_site_aniso_U_11
_atom_site_aniso_U_22
_atom_site_aniso_U_33
_atom_site_aniso_U_23
_atom_site_aniso_U_13
_atom_site_aniso_U_12
Tb1 0.01021(9) 0.01721(9) 0.01432(9) 0.00509(6) 0.00403(6) 0.00402(6)
O1 0.0173(14) 0.0188(13) 0.0328(16) 0.0034(11) 0.0075(12) 0.0055(10)
O2 0.0257(14) 0.0137(12) 0.0187(13) 0.0019(9) 0.0026(11) 0.0074(10)
O3 0.0137(13) 0.0274(14) 0.0219(14) 0.0117(11) 0.0063(11) 0.0061(10)
O4 0.0185(14) 0.0422(17) 0.0240(15) 0.0175(12) 0.0091(12) 0.0159(12)
O5 0.0161(13) 0.0233(13) 0.0169(13) 0.0068(10) 0.0065(10) 0.0039(10)
O6 0.0189(14) 0.0341(15) 0.0164(13) 0.0035(11) 0.0047(11) 0.0012(11)
O7 0.0231(15) 0.0365(16) 0.0280(16) 0.0178(12) 0.0080(12) 0.0138(12)
O8 0.046(2) 0.065(2) 0.043(2) 0.0236(17) 0.0234(18) 0.0140(18)
O9 0.090(14) 0.068(11) 0.103(15) 0.037(9) 0.048(11) 0.051(10)
C1 0.0113(16) 0.0154(17) 0.0234(19) 0.0044(13) 0.0051(14) 0.0019(13)
C2 0.0185(18) 0.0211(18) 0.0156(17) 0.0072(13) 0.0056(14) 0.0045(14)
C3 0.0183(18) 0.0169(17) 0.029(2) 0.0118(14) 0.0106(16) 0.0057(14)
C4 0.026(2) 0.0143(17) 0.023(2) 0.0029(14) 0.0101(16) 0.0010(14)
C5 0.0183(18) 0.0209(18) 0.0168(18) 0.0050(13) 0.0008(15) -0.0039(14)
C6 0.0125(17) 0.0202(18) 0.025(2) 0.0096(14) -0.0001(15) 0.0036(14)
C11 0.0174(19) 0.0192(19) 0.033(2) -0.0019(15) 0.0105(17) 0.0038(15)
C12 0.0200(19) 0.0186(17) 0.0164(18) 0.0025(13) 0.0085(15) 0.0040(14)
C31 0.026(2) 0.031(2) 0.045(3) 0.0242(19) 0.0230(19) 0.0179(17)
C32 0.0206(19) 0.0188(17) 0.0157(17) 0.0054(13) 0.0072(15) 0.0072(14)
C51 0.028(2) 0.035(2) 0.018(2) 0.0093(16) 0.0028(17) -0.0102(18)
C52 0.0182(18) 0.0189(17) 0.0194(18) 0.0081(13) 0.0043(15) 0.0054(14)

loop_
_atom_type_symbol
_atom_type_description
_atom_type_scat_dispersion_real
_atom_type_scat_dispersion_imag
_atom_type_scat_source
Tb Tb -0.1723 4.1537 'International Tables Vol C Tables 4.2.6.8 and 6.1.1.4'
O O 0.0106 0.0060 'International Tables Vol C Tables 4.2.6.8 and 6.1.1.4'
C C 0.0033 0.0016 'International Tables Vol C Tables 4.2.6.8 and 6.1.1.4'
H H 0.0000 0.0000 'International Tables Vol C Tables 4.2.6.8 and 6.1.1.4'

loop_
_geom_angle_atom_site_label_1
_geom_angle_atom_site_label_2
_geom_angle_atom_site_label_3
_geom_angle
_geom_angle_site_symmetry_1
_geom_angle_site_symmetry_3
_geom_angle_publ_flag
O3 Tb1 O2 74.83(10) . . ?
O3 Tb1 O7 78.92(10) . . ?
O2 Tb1 O7 141.50(10) . . ?
O3 Tb1 O4 137.37(9) . . ?
O2 Tb1 O4 70.84(10) . . ?
O7 Tb1 O4 142.96(10) . . ?
O3 Tb1 O1 78.24(10) . . ?
O2 Tb1 O1 123.16(9) . . ?
O7 Tb1 O1 77.13(10) . . ?
O4 Tb1 O1 100.14(11) . . ?
O3 Tb1 O5 144.21(9) . . ?
O2 Tb1 O5 140.69(9) . . ?
O7 Tb1 O5 71.46(10) . . ?
O4 Tb1 O5 72.08(9) . . ?
O1 Tb1 O5 75.98(9) . . ?
O3 Tb1 O6 76.31(10) . . ?
O2 Tb1 O6 73.79(10) . . ?
O7 Tb1 O6 72.98(10) . . ?
O4 Tb1 O6 116.07(10) . . ?
O1 Tb1 O6 143.74(10) . . ?
O5 Tb1 O6 112.34(10) . . ?
O3 Tb1 O5 128.16(9) . 2_556 ?
O2 Tb1 O5 95.75(9) . 2_556 ?
O7 Tb1 O5 78.92(10) . 2_556 ?
O4 Tb1 O5 80.30(10) . 2_556 ?
O1 Tb1 O5 139.30(9) . 2_556 ?
O5 Tb1 O5 65.37(10) . 2_556 ?
O6 Tb1 O5 52.50(9) . 2_556 ?
O3 Tb1 O2 71.48(9) . 2_656 ?
O2 Tb1 O2 72.46(10) . 2_656 ?
O7 Tb1 O2 124.35(9) . 2_656 ?
O4 Tb1 O2 74.63(10) . 2_656 ?
O1 Tb1 O2 51.66(9) . 2_656 ?
O5 Tb1 O2 109.49(9) . 2_656 ?
O6 Tb1 O2 138.09(9) . 2_656 ?
O5 Tb1 O2 154.62(9) 2_556 2_656 ?
O3 Tb1 C52 101.85(11) . . ?
O2 Tb1 C52 84.14(10) . . ?
O7 Tb1 C52 74.21(10) . . ?
O4 Tb1 C52 99.02(11) . . ?
O1 Tb1 C52 150.70(10) . . ?
O5 Tb1 C52 89.18(10) . . ?
O6 Tb1 C52 25.83(10) . . ?
O5 Tb1 C52 26.67(10) 2_556 . ?
O2 Tb1 C52 156.57(10) 2_656 . ?
O3 Tb1 C12 73.49(10) . . ?
O2 Tb1 C12 98.27(10) . . ?
O7 Tb1 C12 100.69(11) . . ?
O4 Tb1 C12 87.12(11) . . ?
O1 Tb1 C12 25.45(10) . . ?
O5 Tb1 C12 92.45(10) . . ?
O6 Tb1 C12 149.80(10) . . ?
O5 Tb1 C12 156.95(10) 2_556 . ?
O2 Tb1 C12 26.22(9) 2_656 . ?
C52 Tb1 C12 173.85(10) . . ?
O3 Tb1 Tb1 68.87(7) . 2_656 ?
O2 Tb1 Tb1 38.02(7) . 2_656 ?
O7 Tb1 Tb1 145.96(7) . 2_656 ?
O4 Tb1 Tb1 68.54(7) . 2_656 ?
O1 Tb1 Tb1 85.62(7) . 2_656 ?
O5 Tb1 Tb1 132.41(6) . 2_656 ?
O6 Tb1 Tb1 108.37(8) . 2_656 ?
O5 Tb1 Tb1 130.02(6) 2_556 2_656 ?
O2 Tb1 Tb1 34.44(6) 2_656 2_656 ?
C52 Tb1 Tb1 122.15(8) . 2_656 ?
C12 Tb1 Tb1 60.38(8) . 2_656 ?
C12 O1 Tb1 98.0(2) . . ?
C12 O2 Tb1 158.8(3) 2_656 . ?
C12 O2 Tb1 91.0(2) 2_656 2_656 ?
Tb1 O2 Tb1 107.54(10) . 2_656 ?
C32 O3 Tb1 137.1(2) . . ?
C32 O4 Tb1 134.3(3) 2_656 . ?
C52 O5 Tb1 140.6(2) 2_556 . ?
C52 O5 Tb1 93.3(2) 2_556 2_556 ?
Tb1 O5 Tb1 114.63(10) . 2_556 ?
C52 O6 Tb1 94.8(2) . . ?
C6 C1 C2 119.2(3) . . ?
C6 C1 C11 120.9(3) . . ?
C2 C1 C11 119.8(3) . . ?
C3 C2 C1 120.7(3) . . ?
C3 C2 H1 119.7 . . ?
C1 C2 H1 119.7 . . ?
C4 C3 C2 119.1(3) . . ?
C4 C3 C31 119.7(4) . . ?
C2 C3 C31 121.0(4) . . ?
C3 C4 C5 120.9(4) . . ?
C3 C4 H2 119.5 . . ?
C5 C4 H2 119.5 . . ?
C6 C5 C4 118.8(3) . . ?
C6 C5 C51 122.2(4) . . ?
C4 C5 C51 119.0(4) . . ?
C5 C6 C1 121.3(3) . . ?
C5 C6 H3 119.4 . . ?
C1 C6 H3 119.4 . . ?
C1 C11 C12 111.4(3) . . ?
C1 C11 H4 109.3 . . ?
C12 C11 H4 109.3 . . ?
C1 C11 H5 109.3 . . ?
C12 C11 H5 109.3 . . ?
H4 C11 H5 108.0 . . ?
O1 C12 O2 119.3(3) . 2_656 ?
O1 C12 C11 120.4(3) . . ?
O2 C12 C11 120.3(3) 2_656 . ?
O1 C12 Tb1 56.54(18) . . ?
O2 C12 Tb1 62.80(19) 2_656 . ?
C11 C12 Tb1 176.8(3) . . ?
C3 C31 C32 117.1(3) . 2_666 ?
C3 C31 H6 108.0 . . ?
C32 C31 H6 108.0 2_666 . ?
C3 C31 H7 108.0 . . ?
C32 C31 H7 108.0 2_666 . ?
H6 C31 H7 107.3 . . ?
O3 C32 O4 125.3(3) . 2_656 ?
O3 C32 C31 119.2(3) . 2_666 ?
O4 C32 C31 115.4(3) 2_656 2_666 ?
C5 C51 C52 113.1(3) . 1_666 ?
C5 C51 H8 109.0 . . ?
C52 C51 H8 109.0 1_666 . ?
C5 C51 H9 109.0 . . ?
C52 C51 H9 109.0 1_666 . ?
H8 C51 H9 107.8 . . ?
O6 C52 O5 119.4(3) . 2_556 ?
O6 C52 C51 120.1(4) . 1_444 ?
O5 C52 C51 120.5(4) 2_556 1_444 ?
O6 C52 Tb1 59.37(19) . . ?
O5 C52 Tb1 60.01(19) 2_556 . ?
C51 C52 Tb1 178.1(3) 1_444 . ?

loop_
_geom_bond_atom_site_label_1
_geom_bond_atom_site_label_2
_geom_bond_distance
_geom_bond_site_symmetry_2
_geom_bond_publ_flag
Tb1 O3 2.343(3) . ?
Tb1 O2 2.351(3) . ?
Tb1 O7 2.416(3) . ?
Tb1 O4 2.419(3) . ?
Tb1 O1 2.425(3) . ?
Tb1 O5 2.467(3) . ?
Tb1 O6 2.469(3) . ?
Tb1 O5 2.480(3) 2_556 ?
Tb1 O2 2.561(3) 2_656 ?
Tb1 C52 2.859(4) . ?
Tb1 C12 2.879(4) . ?
Tb1 Tb1 3.9638(15) 2_656 ?
O1 C12 1.249(5) . ?
O2 C12 1.272(4) 2_656 ?
O2 Tb1 2.561(3) 2_656 ?
O3 C32 1.243(5) . ?
O4 C32 1.274(4) 2_656 ?
O5 C52 1.285(5) 2_556 ?
O5 Tb1 2.480(3) 2_556 ?
O6 C52 1.250(5) . ?
C1 C6 1.388(5) . ?
C1 C2 1.395(5) . ?
C1 C11 1.513(5) . ?
C2 C3 1.389(5) . ?
C2 H1 0.9500 . ?
C3 C4 1.387(6) . ?
C3 C31 1.511(5) . ?
C4 C5 1.403(6) . ?
C4 H2 0.9500 . ?
C5 C6 1.378(6) . ?
C5 C51 1.505(5) . ?
C6 H3 0.9500 . ?
C11 C12 1.517(5) . ?
C11 H4 0.9900 . ?
C11 H5 0.9900 . ?
C12 O2 1.272(4) 2_656 ?
C31 C32 1.517(5) 2_666 ?
C31 H6 0.9900 . ?
C31 H7 0.9900 . ?
C32 O4 1.274(4) 2_656 ?
C32 C31 1.517(5) 2_666 ?
C51 C52 1.507(5) 1_666 ?
C51 H8 0.9900 . ?
C51 H9 0.9900 . ?
C52 O5 1.285(5) 2_556 ?
C52 C51 1.507(5) 1_444 ?

loop_
_geom_torsion_atom_site_label_1
_geom_torsion_atom_site_label_2
_geom_torsion_atom_site_label_3
_geom_torsion_atom_site_label_4
_geom_torsion
_geom_torsion_site_symmetry_1
_geom_torsion_site_symmetry_2
_geom_torsion_site_symmetry_3
_geom_torsion_site_symmetry_4
_geom_torsion_publ_flag
O3 Tb1 O1 C12 -76.2(2) . . . . ?
O2 Tb1 O1 C12 -13.3(3) . . . . ?
O7 Tb1 O1 C12 -157.4(3) . . . . ?
O4 Tb1 O1 C12 60.4(2) . . . . ?
O5 Tb1 O1 C12 128.8(2) . . . . ?
O6 Tb1 O1 C12 -122.4(2) . . . . ?
O5 Tb1 O1 C12 147.2(2) 2_556 . . . ?
O2 Tb1 O1 C12 -0.6(2) 2_656 . . . ?
C52 Tb1 O1 C12 -169.5(2) . . . . ?
Tb1 Tb1 O1 C12 -6.9(2) 2_656 . . . ?
O3 Tb1 O2 C12 -135.2(7) . . . 2_656 ?
O7 Tb1 O2 C12 -86.6(7) . . . 2_656 ?
O4 Tb1 O2 C12 70.5(7) . . . 2_656 ?
O1 Tb1 O2 C12 160.2(6) . . . 2_656 ?
O5 Tb1 O2 C12 50.3(7) . . . 2_656 ?
O6 Tb1 O2 C12 -55.4(7) . . . 2_656 ?
O5 Tb1 O2 C12 -7.2(7) 2_556 . . 2_656 ?
O2 Tb1 O2 C12 149.8(7) 2_656 . . 2_656 ?
C52 Tb1 O2 C12 -31.2(7) . . . 2_656 ?
C12 Tb1 O2 C12 154.5(6) . . . 2_656 ?
Tb1 Tb1 O2 C12 149.8(7) 2_656 . . 2_656 ?
O3 Tb1 O2 Tb1 74.96(11) . . . 2_656 ?
O7 Tb1 O2 Tb1 123.59(14) . . . 2_656 ?
O4 Tb1 O2 Tb1 -79.37(12) . . . 2_656 ?
O1 Tb1 O2 Tb1 10.39(16) . . . 2_656 ?
O5 Tb1 O2 Tb1 -99.56(15) . . . 2_656 ?
O6 Tb1 O2 Tb1 154.79(13) . . . 2_656 ?
O5 Tb1 O2 Tb1 -157.00(10) 2_556 . . 2_656 ?
O2 Tb1 O2 Tb1 0.0 2_656 . . 2_656 ?
C52 Tb1 O2 Tb1 178.95(12) . . . 2_656 ?
C12 Tb1 O2 Tb1 4.65(12) . . . 2_656 ?
O2 Tb1 O3 C32 -58.0(3) . . . . ?
O7 Tb1 O3 C32 150.4(4) . . . . ?
O4 Tb1 O3 C32 -20.8(4) . . . . ?
O1 Tb1 O3 C32 71.4(3) . . . . ?
O5 Tb1 O3 C32 116.1(3) . . . . ?
O6 Tb1 O3 C32 -134.6(4) . . . . ?
O5 Tb1 O3 C32 -143.3(3) 2_556 . . . ?
O2 Tb1 O3 C32 18.2(3) 2_656 . . . ?
C52 Tb1 O3 C32 -138.5(3) . . . . ?
C12 Tb1 O3 C32 45.6(3) . . . . ?
Tb1 Tb1 O3 C32 -18.4(3) 2_656 . . . ?
O3 Tb1 O4 C32 -9.0(4) . . . 2_656 ?
O2 Tb1 O4 C32 29.1(3) . . . 2_656 ?
O7 Tb1 O4 C32 -174.7(3) . . . 2_656 ?
O1 Tb1 O4 C32 -92.6(4) . . . 2_656 ?
O5 Tb1 O4 C32 -164.2(4) . . . 2_656 ?
O6 Tb1 O4 C32 89.2(4) . . . 2_656 ?
O5 Tb1 O4 C32 128.7(4) 2_556 . . 2_656 ?
O2 Tb1 O4 C32 -47.3(3) 2_656 . . 2_656 ?
C52 Tb1 O4 C32 109.6(4) . . . 2_656 ?
C12 Tb1 O4 C32 -70.7(4) . . . 2_656 ?
Tb1 Tb1 O4 C32 -11.5(3) 2_656 . . 2_656 ?
O3 Tb1 O5 C52 -107.1(4) . . . 2_556 ?
O2 Tb1 O5 C52 63.9(4) . . . 2_556 ?
O7 Tb1 O5 C52 -142.8(4) . . . 2_556 ?
O4 Tb1 O5 C52 43.8(4) . . . 2_556 ?
O1 Tb1 O5 C52 -61.9(4) . . . 2_556 ?
O6 Tb1 O5 C52 155.3(3) . . . 2_556 ?
O5 Tb1 O5 C52 131.1(4) 2_556 . . 2_556 ?
O2 Tb1 O5 C52 -22.0(4) 2_656 . . 2_556 ?
C52 Tb1 O5 C52 143.6(3) . . . 2_556 ?
C12 Tb1 O5 C52 -42.4(4) . . . 2_556 ?
Tb1 Tb1 O5 C52 8.5(4) 2_656 . . 2_556 ?
O3 Tb1 O5 Tb1 121.77(14) . . . 2_556 ?
O2 Tb1 O5 Tb1 -67.29(17) . . . 2_556 ?
O7 Tb1 O5 Tb1 86.03(12) . . . 2_556 ?
O4 Tb1 O5 Tb1 -87.34(12) . . . 2_556 ?
O1 Tb1 O5 Tb1 166.91(13) . . . 2_556 ?
O6 Tb1 O5 Tb1 24.16(13) . . . 2_556 ?
O5 Tb1 O5 Tb1 0.0 2_556 . . 2_556 ?
O2 Tb1 O5 Tb1 -153.13(10) 2_656 . . 2_556 ?
C52 Tb1 O5 Tb1 12.42(11) . . . 2_556 ?
C12 Tb1 O5 Tb1 -173.52(12) . . . 2_556 ?
Tb1 Tb1 O5 Tb1 -122.64(8) 2_656 . . 2_556 ?
O3 Tb1 O6 C52 -171.2(2) . . . . ?
O2 Tb1 O6 C52 110.9(2) . . . . ?
O7 Tb1 O6 C52 -88.8(2) . . . . ?
O4 Tb1 O6 C52 52.4(2) . . . . ?
O1 Tb1 O6 C52 -124.6(2) . . . . ?
O5 Tb1 O6 C52 -27.8(2) . . . . ?
O5 Tb1 O6 C52 0.1(2) 2_556 . . . ?
O2 Tb1 O6 C52 148.3(2) 2_656 . . . ?
C12 Tb1 O6 C52 -170.8(2) . . . . ?
Tb1 Tb1 O6 C52 126.9(2) 2_656 . . . ?
C6 C1 C2 C3 -0.9(5) . . . . ?
C11 C1 C2 C3 174.2(3) . . . . ?
C1 C2 C3 C4 1.6(6) . . . . ?
C1 C2 C3 C31 -173.9(4) . . . . ?
C2 C3 C4 C5 -0.8(6) . . . . ?
C31 C3 C4 C5 174.8(4) . . . . ?
C3 C4 C5 C6 -0.7(6) . . . . ?
C3 C4 C5 C51 179.9(3) . . . . ?
C4 C5 C6 C1 1.4(6) . . . . ?
C51 C5 C6 C1 -179.2(3) . . . . ?
C2 C1 C6 C5 -0.6(5) . . . . ?
C11 C1 C6 C5 -175.7(3) . . . . ?
C6 C1 C11 C12 97.5(4) . . . . ?
C2 C1 C11 C12 -77.5(5) . . . . ?
Tb1 O1 C12 O2 1.2(4) . . . 2_656 ?
Tb1 O1 C12 C11 -178.8(3) . . . . ?
C1 C11 C12 O1 45.4(5) . . . . ?
C1 C11 C12 O2 -134.6(4) . . . 2_656 ?
C1 C11 C12 Tb1 28(5) . . . . ?
O3 Tb1 C12 O1 97.4(2) . . . . ?
O2 Tb1 C12 O1 168.8(2) . . . . ?
O7 Tb1 C12 O1 22.4(2) . . . . ?
O4 Tb1 C12 O1 -121.1(2) . . . . ?
O5 Tb1 C12 O1 -49.2(2) . . . . ?
O6 Tb1 C12 O1 96.9(3) . . . . ?
O5 Tb1 C12 O1 -64.4(4) 2_556 . . . ?
O2 Tb1 C12 O1 178.9(4) 2_656 . . . ?
C52 Tb1 C12 O1 56.1(11) . . . . ?
Tb1 Tb1 C12 O1 172.1(3) 2_656 . . . ?
O3 Tb1 C12 O2 -81.5(2) . . . 2_656 ?
O2 Tb1 C12 O2 -10.1(3) . . . 2_656 ?
O7 Tb1 C12 O2 -156.4(2) . . . 2_656 ?
O4 Tb1 C12 O2 60.1(2) . . . 2_656 ?
O1 Tb1 C12 O2 -178.9(4) . . . 2_656 ?
O5 Tb1 C12 O2 132.0(2) . . . 2_656 ?
O6 Tb1 C12 O2 -82.0(3) . . . 2_656 ?
O5 Tb1 C12 O2 116.8(3) 2_556 . . 2_656 ?
C52 Tb1 C12 O2 -122.8(10) . . . 2_656 ?
Tb1 Tb1 C12 O2 -6.79(18) 2_656 . . 2_656 ?
O3 Tb1 C12 C11 116(5) . . . . ?
O2 Tb1 C12 C11 -173(5) . . . . ?
O7 Tb1 C12 C11 41(5) . . . . ?
O4 Tb1 C12 C11 -103(5) . . . . ?
O1 Tb1 C12 C11 19(5) . . . . ?
O5 Tb1 C12 C11 -31(5) . . . . ?
O6 Tb1 C12 C11 115(5) . . . . ?
O5 Tb1 C12 C11 -46(5) 2_556 . . . ?
O2 Tb1 C12 C11 -163(5) 2_656 . . . ?
C52 Tb1 C12 C11 75(5) . . . . ?
Tb1 Tb1 C12 C11 -169(5) 2_656 . . . ?
C4 C3 C31 C32 129.2(4) . . . 2_666 ?
C2 C3 C31 C32 -55.3(5) . . . 2_666 ?
Tb1 O3 C32 O4 34.1(6) . . . 2_656 ?
Tb1 O3 C32 C31 -145.8(3) . . . 2_666 ?
C6 C5 C51 C52 96.9(5) . . . 1_666 ?
C4 C5 C51 C52 -83.7(5) . . . 1_666 ?
Tb1 O6 C52 O5 -0.2(4) . . . 2_556 ?
Tb1 O6 C52 C51 -177.9(3) . . . 1_444 ?
O3 Tb1 C52 O6 8.7(2) . . . . ?
O2 Tb1 C52 O6 -64.4(2) . . . . ?
O7 Tb1 C52 O6 83.4(2) . . . . ?
O4 Tb1 C52 O6 -133.9(2) . . . . ?
O1 Tb1 C52 O6 95.8(3) . . . . ?
O5 Tb1 C52 O6 154.4(2) . . . . ?
O5 Tb1 C52 O6 -179.8(4) 2_556 . . . ?
O2 Tb1 C52 O6 -61.9(3) 2_656 . . . ?
C12 Tb1 C52 O6 49.0(11) . . . . ?
Tb1 Tb1 C52 O6 -63.6(2) 2_656 . . . ?
O3 Tb1 C52 O5 -171.5(2) . . . 2_556 ?
O2 Tb1 C52 O5 115.4(2) . . . 2_556 ?
O7 Tb1 C52 O5 -96.8(2) . . . 2_556 ?
O4 Tb1 C52 O5 45.9(2) . . . 2_556 ?
O1 Tb1 C52 O5 -84.5(3) . . . 2_556 ?
O5 Tb1 C52 O5 -25.8(2) . . . 2_556 ?
O6 Tb1 C52 O5 179.8(4) . . . 2_556 ?
O2 Tb1 C52 O5 117.9(3) 2_656 . . 2_556 ?
C12 Tb1 C52 O5 -131.2(10) . . . 2_556 ?
Tb1 Tb1 C52 O5 116.15(19) 2_656 . . 2_556 ?
O3 Tb1 C52 C51 82(9) . . . 1_444 ?
O2 Tb1 C52 C51 9(9) . . . 1_444 ?
O7 Tb1 C52 C51 157(9) . . . 1_444 ?
O4 Tb1 C52 C51 -61(9) . . . 1_444 ?
O1 Tb1 C52 C51 169(8) . . . 1_444 ?
O5 Tb1 C52 C51 -132(9) . . . 1_444 ?
O6 Tb1 C52 C51 73(9) . . . 1_444 ?
O5 Tb1 C52 C51 -107(9) 2_556 . . 1_444 ?
O2 Tb1 C52 C51 11(9) 2_656 . . 1_444 ?
C12 Tb1 C52 C51 122(8) . . . 1_444 ?
Tb1 Tb1 C52 C51 10(9) 2_656 . . 1_444 ?
